data_2011763
loop_
_publ_author_name
'Ding, Li'
'Wagner, Matthias'
'Bolte, Michael'

_publ_section_title
;
 Pseudopolymorphism of
 [2,5-bis(2-pyridyl)pyrazine]ferrocenyl(methyl)boron
 hexafluorophosphate
;
_journal_issue 2
_journal_name_full 'Acta Crystallographica Section C'
_journal_page_first 162
_journal_page_last 164
_journal_paper_doi 10.1107/S0108270100017741
_journal_volume 57
_journal_year 2001
_chemical_formula_iupac '[Fe(C5 H5 )(C20 H17 BN4 )]PF6 , 0.5C4 H10 O'
_chemical_formula_moiety 'C25 H22 B Fe N4 + , F6 P - , 0.5C4 H10 O'
_chemical_formula_sum 'C27 H27 B F6 Fe N4 O0.5 P'
_chemical_formula_weight 627.16
_chemical_name_systematic ?
_space_group_IT_number 2
_symmetry_cell_setting triclinic
_symmetry_space_group_name_Hall '-P 1'
_symmetry_space_group_name_H-M 'P -1'
_audit_creation_method SHELXL97
_cell_angle_alpha 97.760(10)
_cell_angle_beta 102.390(10)
_cell_angle_gamma 105.370(10)
_cell_formula_units_Z 2
_cell_length_a 9.4350(10)
_cell_length_b 10.5620(10)
_cell_length_c 14.6980(10)
_cell_measurement_reflns_used 3943
_cell_measurement_temperature 173(2)
_cell_measurement_theta_max 20
_cell_measurement_theta_min 1
_cell_volume 1350.5(2)
_computing_cell_refinement SMART
_computing_data_collection 'SMART (Siemens, 1995)'
_computing_data_reduction 'SAINT  (Siemens, 1995)'
_computing_molecular_graphics 'XP in SHELXTL-Plus (Sheldrick, 1991)'
_computing_structure_refinement 'SHELXL97 (Sheldrick, 1997)'
_computing_structure_solution 'SHELXS97 (Sheldrick, 1990)'
_diffrn_ambient_temperature 173(2)
_diffrn_measured_fraction_theta_full .996
_diffrn_measured_fraction_theta_max .996
_diffrn_measurement_device_type 'Siemens CCD three-circle diffractometer'
_diffrn_measurement_method \w
_diffrn_radiation_monochromator graphite
_diffrn_radiation_source 'fine-focus sealed tube'
_diffrn_radiation_type MoK\a
_diffrn_radiation_wavelength .71073
_diffrn_reflns_av_R_equivalents .0995
_diffrn_reflns_av_sigmaI/netI .0962
_diffrn_reflns_limit_h_max 11
_diffrn_reflns_limit_h_min -11
_diffrn_reflns_limit_k_max 12
_diffrn_reflns_limit_k_min -12
_diffrn_reflns_limit_l_max 17
_diffrn_reflns_limit_l_min -17
_diffrn_reflns_number 12251
_diffrn_reflns_theta_full 25.03
_diffrn_reflns_theta_max 25.03
_diffrn_reflns_theta_min 1.45
_diffrn_standards_decay_% 0
_diffrn_standards_interval_time 1200
_diffrn_standards_number 101
_exptl_absorpt_coefficient_mu .687
_exptl_absorpt_correction_T_max .986
_exptl_absorpt_correction_T_min .683
_exptl_absorpt_correction_type empirical
_exptl_absorpt_process_details '(SADABS; Sheldrick, 1996)'
_exptl_crystal_colour red
_exptl_crystal_density_diffrn 1.542
_exptl_crystal_density_method 'not measured'
_exptl_crystal_description plate
_exptl_crystal_F_000 642
_exptl_crystal_size_max .60
_exptl_crystal_size_mid .36
_exptl_crystal_size_min .02
_refine_diff_density_max .83
_refine_diff_density_min -.68
_refine_ls_extinction_method none
_refine_ls_goodness_of_fit_ref 1.08
_refine_ls_hydrogen_treatment constr
_refine_ls_matrix_type full
_refine_ls_number_parameters 379
_refine_ls_number_reflns 4771
_refine_ls_number_restraints 0
_refine_ls_restrained_S_all 1.08
_refine_ls_R_factor_all .128
_refine_ls_R_factor_gt .080
_refine_ls_shift/su_max .017
_refine_ls_shift/su_mean .000
_refine_ls_structure_factor_coef Fsqd
_refine_ls_weighting_details 'calc w = 1/[\s^2^(Fo^2^)+(0.0744P)^2^+3.7568P] where P=(Fo^2^+2Fc^2^)/3'
_refine_ls_weighting_scheme calc
_refine_ls_wR_factor_ref .203
_reflns_number_gt 3227
_reflns_number_total 4771
_reflns_threshold_expression I>2\s(I)
_cod_data_source_file gg1027.cif
_cod_data_source_block I
_cod_depositor_comments
;
The following automatic conversions were performed:
'_symmetry_cell_setting' value 'Triclinic' changed to 'triclinic'
according to '/home/saulius/struct/CIF-dictionaries/cif_core.dic'
dictionary named 'cif_core.dic' version 2.4.1 from 2010-06-29.

Automatic conversion script
Id: cif_fix_enum 1527 2010-12-29 10:47:43Z saulius 

The following automatic conversions were performed:

'_symmetry_cell_setting' value 'Triclinic' changed to 'triclinic'
according to /home/saulius/struct/CIF-dictionaries/cif_core.dic
dictionary named 'cif_core.dic' version 2.4.1 from 2010-06-29.

Automatic conversion script
Id: cif_fix_values 1715 2011-07-08 13:25:40Z adriana 
;
_cod_original_sg_symbol_H-M P-1
_cod_database_code 2011763
_cod_database_fobs_code 2011763

loop_
_symmetry_equiv_pos_as_xyz
'x, y, z'
'-x, -y, -z'

loop_
_atom_site_label
_atom_site_fract_x
_atom_site_fract_y
_atom_site_fract_z
_atom_site_U_iso_or_equiv
_atom_site_adp_type
_atom_site_calc_flag
_atom_site_refinement_flags
_atom_site_occupancy
_atom_site_disorder_assembly
_atom_site_disorder_group
_atom_site_type_symbol
P1 .25946(19) .24595(15) .89362(12) .0372(4) Uani d . 1 . . P
F1 .1122(5) .2588(5) .9239(4) .0738(14) Uani d . 1 . . F
F2 .2131(6) .3054(4) .8039(3) .0744(14) Uani d . 1 . . F
F3 .1654(4) .0990(3) .8345(3) .0552(11) Uani d . 1 . . F
F4 .3509(5) .3900(3) .9553(3) .0617(12) Uani d . 1 . . F
F5 .3068(5) .1850(4) .9852(3) .0595(11) Uani d . 1 . . F
F6 .4055(4) .2292(4) .8647(3) .0560(11) Uani d . 1 . . F
B1 .1215(8) .4455(6) .1814(5) .0299(15) Uani d . 1 . . B
C1 .1854(7) .5479(6) .1213(4) .0363(14) Uani d . 1 . . C
H1A .1692 .5004 .0561 .054 Uiso calc R 1 . . H
H1B .2946 .5913 .1498 .054 Uiso calc R 1 . . H
H1C .1322 .6160 .1203 .054 Uiso calc R 1 . . H
N21 -.0488(5) .3600(4) .1298(3) .0282(11) Uani d . 1 . . N
C22 -.0694(7) .2284(5) .1027(4) .0305(13) Uani d . 1 . . C
C23 -.2083(7) .1408(6) .0549(4) .0354(14) Uani d . 1 . . C
H23 -.2213 .0481 .0353 .042 Uiso calc R 1 . . H
C24 -.3293(7) .1915(6) .0358(4) .0365(14) Uani d . 1 . . C
H24 -.4275 .1332 .0019 .044 Uiso calc R 1 . . H
C25 -.3096(7) .3251(5) .0652(4) .0336(14) Uani d . 1 . . C
H25 -.3934 .3597 .0529 .040 Uiso calc R 1 . . H
C26 -.1667(7) .4079(6) .1125(4) .0334(14) Uani d . 1 . . C
H26 -.1516 .5008 .1333 .040 Uiso calc R 1 . . H
N31 .1856(5) .3195(4) .1721(3) .0274(10) Uani d . 1 . . N
C32 .0741(7) .2038(5) .1319(4) .0314(13) Uani d . 1 . . C
C33 .1119(7) .0857(5) .1270(4) .0365(15) Uani d . 1 . . C
H33 .0339 .0036 .0981 .044 Uiso calc R 1 . . H
N34 .2504(6) .0825(4) .1605(4) .0351(12) Uani d . 1 . . N
C35 .3596(7) .1974(5) .2009(4) .0302(13) Uani d . 1 . . C
C36 .3257(6) .3200(6) .2055(4) .0300(13) Uani d . 1 . . C
H36 .4043 .4024 .2326 .036 Uiso calc R 1 . . H
N41 .6189(5) .3137(5) .2764(3) .0348(12) Uani d . 1 . . N
C42 .5131(7) .1945(6) .2407(4) .0325(13) Uani d . 1 . . C
C43 .5441(7) .0737(6) .2420(5) .0397(15) Uani d . 1 . . C
H43 .4664 -.0093 .2152 .048 Uiso calc R 1 . . H
C44 .6898(8) .0775(7) .2828(5) .0492(17) Uani d . 1 . . C
H44 .7147 -.0035 .2863 .059 Uiso calc R 1 . . H
C45 .7993(8) .1982(7) .3187(5) .0496(17) Uani d . 1 . . C
H45 .9013 .2028 .3473 .059 Uiso calc R 1 . . H
C46 .7587(7) .3130(6) .3127(4) .0389(15) Uani d . 1 . . C
H46 .8361 .3968 .3360 .047 Uiso calc R 1 . . H
Fe1 .31265(10) .62763(8) .39653(6) .0321(3) Uani d . 1 . . Fe
C11 .1363(6) .4973(5) .2891(4) .0263(12) Uani d . 1 . . C
C12 .0967(7) .6104(6) .3270(4) .0338(14) Uani d . 1 . . C
H12 .0655 .6717 .2916 .041 Uiso calc R 1 . . H
C13 .1109(7) .6173(7) .4247(5) .0425(16) Uani d . 1 . . C
H13 .0915 .6837 .4665 .051 Uiso calc R 1 . . H
C14 .1594(7) .5077(6) .4501(4) .0379(15) Uani d . 1 . . C
H14 .1780 .4870 .5116 .045 Uiso calc R 1 . . H
C15 .1747(6) .4358(5) .3673(4) .0302(13) Uani d . 1 . . C
H15 .2061 .3573 .3639 .036 Uiso calc R 1 . . H
C51 .4944(8) .7033(7) .3472(5) .0529(19) Uani d . 1 . . C
H51 .4980 .6830 .2829 .063 Uiso calc R 1 . . H
C52 .5358(7) .6346(7) .4184(6) .056(2) Uani d . 1 . . C
H52 .5753 .5610 .4117 .067 Uiso calc R 1 . . H
C53 .5090(8) .6931(8) .5004(5) .057(2) Uani d . 1 . . C
H53 .5246 .6648 .5594 .068 Uiso calc R 1 . . H
C54 .4564(8) .7982(7) .4827(5) .0538(19) Uani d . 1 . . C
H54 .4306 .8558 .5275 .065 Uiso calc R 1 . . H
C55 .4469(8) .8072(7) .3876(6) .055(2) Uani d . 1 . . C
H55 .4143 .8716 .3563 .066 Uiso calc R 1 . . H
O1 .992(3) .027(3) .4772(14) .109(7) Uani d P .50 . . O
C2' 1.020(4) -.055(3) .4207(17) .114(10) Uani d P .50 . 1 C
H2'A 1.0202 -.1473 .4086 .137 Uiso d PR .50 . 1 H
H2'B .9230 -.0561 .3810 .137 Uiso d PR .50 . 1 H
C2" 1.126(3) .061(3) .4754(17) .166(17) Uani d P .50 . 2 C
H2"A 1.1789 -.0042 .5066 .200 Uiso d PR .50 . 2 H
H2"B 1.1925 .1420 .4941 .200 Uiso d PR .50 . 2 H
C3 1.1324(16) .0124(15) .3836(13) .148(6) Uani d . 1 . . C
H3A 1.1123 -.0293 .3169 .222 Uiso d PR .50 . 1 H
H3B 1.1311 .1020 .3884 .222 Uiso d PR .50 . 1 H
H3C 1.2305 .0087 .4167 .222 Uiso d PR .50 . 1 H
H3D 1.2347 .0231 .3776 .222 Uiso d PR .50 . 2 H
H3E 1.0736 -.0817 .3589 .222 Uiso d PR .50 . 2 H
H3F 1.0874 .0657 .3463 .222 Uiso d PR .50 . 2 H

loop_
_atom_site_aniso_label
_atom_site_aniso_U_11
_atom_site_aniso_U_22
_atom_site_aniso_U_33
_atom_site_aniso_U_12
_atom_site_aniso_U_13
_atom_site_aniso_U_23
P1 .0399(9) .0264(8) .0444(10) .0135(7) .0065(8) .0046(7)
F1 .055(3) .069(3) .096(4) .029(2) .024(3) -.014(3)
F2 .100(4) .064(3) .063(3) .045(3) -.003(3) .025(2)
F3 .055(2) .032(2) .067(3) .0079(18) .010(2) -.0104(18)
F4 .070(3) .0221(18) .076(3) .0090(18) -.003(2) -.0015(18)
F5 .091(3) .042(2) .050(2) .025(2) .018(2) .0159(19)
F6 .045(2) .058(2) .071(3) .022(2) .018(2) .015(2)
B1 .031(4) .024(3) .032(4) .010(3) .001(3) .004(3)
C1 .047(4) .026(3) .034(3) .008(3) .010(3) .008(3)
N21 .035(3) .023(2) .027(2) .010(2) .006(2) .007(2)
C22 .034(3) .025(3) .034(3) .013(2) .007(3) .006(2)
C23 .034(3) .022(3) .045(4) .006(2) .004(3) .006(3)
C24 .031(3) .030(3) .042(4) .007(3) -.001(3) .009(3)
C25 .034(3) .027(3) .040(3) .010(3) .007(3) .010(3)
C26 .044(4) .026(3) .030(3) .013(3) .005(3) .009(2)
N31 .034(3) .021(2) .028(2) .009(2) .008(2) .0050(19)
C32 .036(3) .023(3) .035(3) .007(2) .011(3) .005(2)
C33 .035(3) .020(3) .048(4) .007(2) .002(3) .000(3)
N34 .037(3) .015(2) .048(3) .004(2) .009(2) .000(2)
C35 .038(3) .027(3) .028(3) .013(3) .011(3) .004(2)
C36 .031(3) .028(3) .029(3) .009(2) .006(3) .003(2)
N41 .031(3) .037(3) .035(3) .009(2) .010(2) .006(2)
C42 .035(3) .037(3) .025(3) .010(3) .013(3) .001(3)
C43 .041(4) .027(3) .052(4) .012(3) .013(3) .003(3)
C44 .047(4) .052(4) .056(4) .029(4) .015(3) .007(3)
C45 .041(4) .061(5) .054(4) .030(4) .012(3) .007(4)
C46 .027(3) .045(4) .036(3) .003(3) .007(3) -.002(3)
Fe1 .0323(5) .0271(5) .0320(5) .0057(3) .0037(4) .0040(3)
C11 .025(3) .016(2) .033(3) .002(2) .001(2) .005(2)
C12 .035(3) .027(3) .035(3) .010(3) .003(3) .001(3)
C13 .036(4) .049(4) .040(4) .015(3) .011(3) -.005(3)
C14 .035(3) .045(4) .029(3) .004(3) .008(3) .009(3)
C15 .026(3) .024(3) .040(3) .004(2) .008(3) .010(3)
C51 .044(4) .055(4) .045(4) -.010(3) .017(3) .002(4)
C52 .028(4) .045(4) .087(6) .004(3) .012(4) .008(4)
C53 .038(4) .064(5) .052(5) -.002(4) -.005(3) .019(4)
C54 .044(4) .047(4) .055(5) -.001(3) .010(3) -.009(4)
C55 .046(4) .033(4) .076(5) .000(3) .003(4) .020(4)
O1 .088(11) .13(2) .088(18) .008(12) .013(13) .009(11)
C2' .19(3) .13(2) .078(16) .11(2) .056(19) .057(16)
C2" .10(2) .23(3) .066(14) -.10(2) -.003(13) .021(18)
C3 .104(11) .127(12) .198(17) .044(9) .033(11) -.023(12)

loop_
_atom_type_symbol
_atom_type_description
_atom_type_scat_dispersion_real
_atom_type_scat_dispersion_imag
_atom_type_scat_source
C C .0033 .0016 'International Tables Vol C Tables 4.2.6.8 and 6.1.1.4'
H H .0000 .0000 'International Tables Vol C Tables 4.2.6.8 and 6.1.1.4'
B B .0013 .0007 'International Tables Vol C Tables 4.2.6.8 and 6.1.1.4'
F F .0171 .0103 'International Tables Vol C Tables 4.2.6.8 and 6.1.1.4'
Fe Fe .3463 .8444 'International Tables Vol C Tables 4.2.6.8 and 6.1.1.4'
N N .0061 .0033 'International Tables Vol C Tables 4.2.6.8 and 6.1.1.4'
O O .0106 .0060 'International Tables Vol C Tables 4.2.6.8 and 6.1.1.4'
P P .1023 .0942 'International Tables Vol C Tables 4.2.6.8 and 6.1.1.4'

loop_
_geom_angle_atom_site_label_1
_geom_angle_atom_site_label_2
_geom_angle_atom_site_label_3
_geom_angle_site_symmetry_1
_geom_angle_site_symmetry_3
_geom_angle
_geom_angle_publ_flag
F2 P1 F6 . . 91.1(3) ?
F2 P1 F4 . . 91.4(2) ?
F6 P1 F4 . . 91.4(2) ?
F2 P1 F1 . . 90.3(3) ?
F6 P1 F1 . . 178.3(3) ?
F4 P1 F1 . . 89.5(2) ?
F2 P1 F3 . . 90.2(2) ?
F6 P1 F3 . . 89.7(2) ?
F4 P1 F3 . . 178.0(3) ?
F1 P1 F3 . . 89.3(2) ?
F2 P1 F5 . . 179.9(3) ?
F6 P1 F5 . . 88.8(2) ?
F4 P1 F5 . . 88.7(2) ?
F1 P1 F5 . . 89.8(3) ?
F3 P1 F5 . . 89.7(2) ?
C1 B1 C11 . . 119.1(5) y
C1 B1 N21 . . 110.7(5) y
C11 B1 N21 . . 109.7(5) y
C1 B1 N31 . . 111.5(5) y
C11 B1 N31 . . 108.7(5) y
N21 B1 N31 . . 94.3(4) y
C26 N21 C22 . . 120.1(5) ?
C26 N21 B1 . . 125.7(5) ?
C22 N21 B1 . . 114.2(5) ?
N21 C22 C23 . . 121.9(5) ?
N21 C22 C32 . . 108.6(5) y
C23 C22 C32 . . 129.5(5) ?
C22 C23 C24 . . 117.6(5) ?
C25 C24 C23 . . 120.7(5) ?
C24 C25 C26 . . 118.7(6) ?
N21 C26 C25 . . 120.9(5) ?
C36 N31 C32 . . 120.7(5) ?
C36 N31 B1 . . 126.8(5) ?
C32 N31 B1 . . 112.2(5) ?
N31 C32 C33 . . 118.2(5) ?
N31 C32 C22 . . 110.5(5) y
C33 C32 C22 . . 131.3(5) ?
N34 C33 C32 . . 122.6(5) ?
C33 N34 C35 . . 118.8(5) ?
N34 C35 C36 . . 120.1(5) ?
N34 C35 C42 . . 119.1(5) ?
C36 C35 C42 . . 120.8(5) ?
N31 C36 C35 . . 119.5(5) ?
C46 N41 C42 . . 116.9(5) ?
N41 C42 C43 . . 123.2(6) ?
N41 C42 C35 . . 116.1(5) ?
C43 C42 C35 . . 120.7(5) ?
C44 C43 C42 . . 117.9(6) ?
C45 C44 C43 . . 119.6(6) ?
C44 C45 C46 . . 118.5(6) ?
N41 C46 C45 . . 123.8(6) ?
C54 Fe1 C13 . . 104.2(3) ?
C54 Fe1 C53 . . 39.6(3) ?
C13 Fe1 C53 . . 121.6(3) ?
C54 Fe1 C51 . . 67.9(3) ?
C13 Fe1 C51 . . 155.9(3) ?
C53 Fe1 C51 . . 67.6(3) ?
C54 Fe1 C55 . . 40.6(3) ?
C13 Fe1 C55 . . 118.7(3) ?
C53 Fe1 C55 . . 67.6(3) ?
C51 Fe1 C55 . . 40.5(3) ?
C54 Fe1 C12 . . 123.1(3) ?
C13 Fe1 C12 . . 40.8(3) ?
C53 Fe1 C12 . . 158.5(3) ?
C51 Fe1 C12 . . 123.2(3) ?
C55 Fe1 C12 . . 107.5(3) ?
C54 Fe1 C14 . . 118.0(3) ?
C13 Fe1 C14 . . 41.1(3) ?
C53 Fe1 C14 . . 105.9(3) ?
C51 Fe1 C14 . . 162.9(3) ?
C55 Fe1 C14 . . 153.5(3) ?
C12 Fe1 C14 . . 68.7(3) ?
C54 Fe1 C15 . . 154.6(3) ?
C13 Fe1 C15 . . 68.3(3) ?
C53 Fe1 C15 . . 122.2(3) ?
C51 Fe1 C15 . . 128.4(3) ?
C55 Fe1 C15 . . 164.4(3) ?
C12 Fe1 C15 . . 67.9(2) ?
C14 Fe1 C15 . . 40.4(2) ?
C54 Fe1 C52 . . 66.9(3) ?
C13 Fe1 C52 . . 159.3(3) ?
C53 Fe1 C52 . . 39.8(3) ?
C51 Fe1 C52 . . 40.3(3) ?
C55 Fe1 C52 . . 67.6(3) ?
C12 Fe1 C52 . . 159.7(3) ?
C14 Fe1 C52 . . 124.8(3) ?
C15 Fe1 C52 . . 111.2(3) ?
C54 Fe1 C11 . . 161.3(3) ?
C13 Fe1 C11 . . 69.1(2) ?
C53 Fe1 C11 . . 158.6(3) ?
C51 Fe1 C11 . . 110.8(3) ?
C55 Fe1 C11 . . 126.1(3) ?
C12 Fe1 C11 . . 40.8(2) ?
C14 Fe1 C11 . . 69.0(2) ?
C15 Fe1 C11 . . 40.7(2) ?
C52 Fe1 C11 . . 125.0(3) ?
C15 C11 C12 . . 105.5(5) ?
C15 C11 B1 . . 128.4(5) ?
C12 C11 B1 . . 125.8(5) ?
C15 C11 Fe1 . . 68.6(3) ?
C12 C11 Fe1 . . 68.3(3) ?
B1 C11 Fe1 . . 132.3(4) yes
C13 C12 C11 . . 109.4(5) ?
C13 C12 Fe1 . . 69.2(4) ?
C11 C12 Fe1 . . 70.9(3) ?
C12 C13 C14 . . 107.9(6) ?
C12 C13 Fe1 . . 70.0(4) ?
C14 C13 Fe1 . . 69.9(4) ?
C15 C14 C13 . . 107.1(5) ?
C15 C14 Fe1 . . 69.9(3) ?
C13 C14 Fe1 . . 68.9(4) ?
C14 C15 C11 . . 110.1(5) ?
C14 C15 Fe1 . . 69.7(3) ?
C11 C15 Fe1 . . 70.7(3) ?
C52 C51 C55 . . 107.7(7) ?
C52 C51 Fe1 . . 70.7(4) ?
C55 C51 Fe1 . . 69.9(4) ?
C53 C52 C51 . . 107.7(7) ?
C53 C52 Fe1 . . 69.1(4) ?
C51 C52 Fe1 . . 69.0(4) ?
C54 C53 C52 . . 108.8(7) ?
C54 C53 Fe1 . . 70.0(4) ?
C52 C53 Fe1 . . 71.1(4) ?
C53 C54 C55 . . 108.7(7) ?
C53 C54 Fe1 . . 70.4(4) ?
C55 C54 Fe1 . . 70.1(4) ?
C51 C55 C54 . . 107.0(7) ?
C51 C55 Fe1 . . 69.6(4) ?
C54 C55 Fe1 . . 69.3(4) ?
O1 O1 C2" 2_756 . 93(4) ?
O1 O1 C2' 2_756 . 87(4) ?
C2" O1 C2' . . 68(3) ?
O1 O1 C2' 2_756 2_756 55(3) ?
C2" O1 C2' . 2_756 110(2) ?
C2' O1 C2' . 2_756 141.3(19) ?
O1 O1 C2" 2_756 2_756 50(3) ?
C2" O1 C2" . 2_756 143.3(16) ?
C2' O1 C2" . 2_756 105(3) ?
C2' O1 C2" 2_756 2_756 52.3(16) ?
O1 C2' C3 . . 109(3) ?
O1 C2' O1 . 2_756 38.7(19) ?
C3 C2' O1 . 2_756 127(3) ?
O1 C2" C3 . . 107.9(19) ?
O1 C2" O1 . 2_756 36.7(16) ?
C3 C2" O1 . 2_756 120(2) ?
C2" C3 C2' . . 59.5(16) ?

loop_
_geom_bond_atom_site_label_1
_geom_bond_atom_site_label_2
_geom_bond_site_symmetry_2
_geom_bond_distance
_geom_bond_publ_flag
P1 F2 . 1.564(4) ?
P1 F6 . 1.572(4) ?
P1 F4 . 1.574(4) ?
P1 F1 . 1.581(4) ?
P1 F3 . 1.589(4) ?
P1 F5 . 1.598(4) ?
B1 C1 . 1.567(8) y
B1 C11 . 1.567(9) y
B1 N21 . 1.580(8) y
B1 N31 . 1.603(8) y
N21 C26 . 1.330(7) ?
N21 C22 . 1.343(7) ?
C22 C23 . 1.361(8) ?
C22 C32 . 1.433(8) ?
C23 C24 . 1.377(8) ?
C24 C25 . 1.369(8) ?
C25 C26 . 1.369(8) ?
N31 C36 . 1.306(7) ?
N31 C32 . 1.344(7) ?
C32 C33 . 1.382(8) ?
C33 N34 . 1.305(8) ?
N34 C35 . 1.330(7) ?
C35 C36 . 1.410(8) ?
C35 C42 . 1.450(8) ?
N41 C46 . 1.315(8) ?
N41 C42 . 1.337(7) ?
C42 C43 . 1.385(8) ?
C43 C44 . 1.364(9) ?
C44 C45 . 1.363(10) ?
C45 C46 . 1.373(9) ?
Fe1 C54 . 2.010(7) ?
Fe1 C13 . 2.012(6) ?
Fe1 C53 . 2.016(7) ?
Fe1 C51 . 2.017(7) ?
Fe1 C55 . 2.021(6) ?
Fe1 C12 . 2.022(6) ?
Fe1 C14 . 2.025(6) ?
Fe1 C15 . 2.028(5) ?
Fe1 C52 . 2.040(7) ?
Fe1 C11 . 2.056(5) ?
C11 C15 . 1.422(8) ?
C11 C12 . 1.422(8) ?
C12 C13 . 1.405(9) ?
C13 C14 . 1.419(9) ?
C14 C15 . 1.400(8) ?
C51 C52 . 1.398(11) ?
C51 C55 . 1.399(10) ?
C52 C53 . 1.382(11) ?
C53 C54 . 1.364(11) ?
C54 C55 . 1.399(10) ?
O1 O1 2_756 .95(3) ?
O1 C2" . 1.23(4) ?
O1 C2' . 1.24(3) ?
O1 C2' 2_756 1.52(4) ?
O1 C2" 2_756 1.59(3) ?
C2' C3 . 1.37(3) ?
C2' O1 2_756 1.52(4) ?
C2" C3 . 1.40(3) ?
C2" O1 2_756 1.59(3) ?

loop_
_geom_torsion_atom_site_label_1
_geom_torsion_atom_site_label_2
_geom_torsion_atom_site_label_3
_geom_torsion_atom_site_label_4
_geom_torsion
_geom_torsion_publ_flag
C1 B1 N21 C26 -64.3(7) ?
C11 B1 N21 C26 69.2(7) ?
N31 B1 N21 C26 -179.2(5) ?
C1 B1 N21 C22 115.7(5) ?
C11 B1 N21 C22 -110.8(5) ?
N31 B1 N21 C22 .8(6) ?
C26 N21 C22 C23 2.0(9) ?
B1 N21 C22 C23 -178.0(5) ?
C26 N21 C22 C32 -178.6(5) ?
B1 N21 C22 C32 1.4(7) ?
N21 C22 C23 C24 -.8(9) ?
C32 C22 C23 C24 179.9(6) ?
C22 C23 C24 C25 -.7(9) ?
C23 C24 C25 C26 1.1(9) ?
C22 N21 C26 C25 -1.5(8) ?
B1 N21 C26 C25 178.5(5) ?
C24 C25 C26 N21 .0(9) ?
C1 B1 N31 C36 68.7(7) ?
C11 B1 N31 C36 -64.7(7) ?
N21 B1 N31 C36 -177.1(5) ?
C1 B1 N31 C32 -117.1(5) ?
C11 B1 N31 C32 109.6(5) ?
N21 B1 N31 C32 -2.9(6) ?
C36 N31 C32 C33 .1(8) ?
B1 N31 C32 C33 -174.5(5) ?
C36 N31 C32 C22 178.7(5) ?
B1 N31 C32 C22 4.1(7) ?
N21 C22 C32 N31 -3.5(7) ?
C23 C22 C32 N31 175.9(6) ?
N21 C22 C32 C33 174.9(6) ?
C23 C22 C32 C33 -5.7(11) ?
N31 C32 C33 N34 .6(9) ?
C22 C32 C33 N34 -177.7(6) ?
C32 C33 N34 C35 .0(9) ?
C33 N34 C35 C36 -1.2(8) ?
C33 N34 C35 C42 178.3(5) ?
C32 N31 C36 C35 -1.3(8) ?
B1 N31 C36 C35 172.5(5) ?
N34 C35 C36 N31 1.9(8) ?
C42 C35 C36 N31 -177.6(5) ?
C46 N41 C42 C43 1.0(9) ?
C46 N41 C42 C35 -179.9(5) ?
N34 C35 C42 N41 177.0(5) ?
C36 C35 C42 N41 -3.4(8) ?
N34 C35 C42 C43 -3.9(8) ?
C36 C35 C42 C43 175.6(6) ?
N41 C42 C43 C44 .8(10) ?
C35 C42 C43 C44 -178.1(6) ?
C42 C43 C44 C45 -1.4(10) ?
C43 C44 C45 C46 .2(11) ?
C42 N41 C46 C45 -2.4(9) ?
C44 C45 C46 N41 1.9(10) ?
C1 B1 C11 C15 -139.0(6) ?
N21 B1 C11 C15 92.0(7) yes
N31 B1 C11 C15 -9.8(8) ?
C1 B1 C11 C12 48.5(8) ?
N21 B1 C11 C12 -80.5(6) ?
N31 B1 C11 C12 177.7(5) ?
C1 B1 C11 Fe1 -43.9(8) yes
N21 B1 C11 Fe1 -172.8(4) ?
N31 B1 C11 Fe1 85.3(6) ?
C54 Fe1 C11 C15 -152.5(8) ?
C13 Fe1 C11 C15 -80.6(4) ?
C53 Fe1 C11 C15 43.6(9) ?
C51 Fe1 C11 C15 125.2(4) ?
C55 Fe1 C11 C15 168.4(4) ?
C12 Fe1 C11 C15 -117.7(5) ?
C14 Fe1 C11 C15 -36.4(4) ?
C52 Fe1 C11 C15 82.1(4) ?
C54 Fe1 C11 C12 -34.8(10) ?
C13 Fe1 C11 C12 37.0(4) ?
C53 Fe1 C11 C12 161.2(7) ?
C51 Fe1 C11 C12 -117.1(4) ?
C55 Fe1 C11 C12 -73.9(5) ?
C14 Fe1 C11 C12 81.2(4) ?
C15 Fe1 C11 C12 117.7(5) ?
C52 Fe1 C11 C12 -160.2(4) ?
C54 Fe1 C11 B1 84.6(10) ?
C13 Fe1 C11 B1 156.4(6) ?
C53 Fe1 C11 B1 -79.4(9) ?
C51 Fe1 C11 B1 2.2(6) ?
C55 Fe1 C11 B1 45.4(7) ?
C12 Fe1 C11 B1 119.3(6) ?
C14 Fe1 C11 B1 -159.4(6) ?
C15 Fe1 C11 B1 -123.0(7) ?
C52 Fe1 C11 B1 -40.9(6) ?
C15 C11 C12 C13 .1(6) ?
B1 C11 C12 C13 174.0(5) ?
Fe1 C11 C12 C13 -58.7(4) ?
C15 C11 C12 Fe1 58.8(4) ?
B1 C11 C12 Fe1 -127.3(5) ?
C54 Fe1 C12 C13 -72.1(5) ?
C53 Fe1 C12 C13 -40.9(9) ?
C51 Fe1 C12 C13 -155.7(4) ?
C55 Fe1 C12 C13 -114.0(4) ?
C14 Fe1 C12 C13 38.3(4) ?
C15 Fe1 C12 C13 81.9(4) ?
C52 Fe1 C12 C13 173.6(7) ?
C11 Fe1 C12 C13 120.5(5) ?
C54 Fe1 C12 C11 167.4(4) ?
C13 Fe1 C12 C11 -120.5(5) ?
C53 Fe1 C12 C11 -161.4(7) ?
C51 Fe1 C12 C11 83.8(4) ?
C55 Fe1 C12 C11 125.6(4) ?
C14 Fe1 C12 C11 -82.2(4) ?
C15 Fe1 C12 C11 -38.6(3) ?
C52 Fe1 C12 C11 53.1(9) ?
C11 C12 C13 C14 -.2(7) ?
Fe1 C12 C13 C14 -59.9(4) ?
C11 C12 C13 Fe1 59.7(4) ?
C54 Fe1 C13 C12 124.7(4) ?
C53 Fe1 C13 C12 163.6(4) ?
C51 Fe1 C13 C12 57.3(8) ?
C55 Fe1 C13 C12 83.6(4) ?
C14 Fe1 C13 C12 -118.8(5) ?
C15 Fe1 C13 C12 -80.9(4) ?
C52 Fe1 C13 C12 -173.7(7) ?
C11 Fe1 C13 C12 -37.1(3) ?
C54 Fe1 C13 C14 -116.6(4) ?
C53 Fe1 C13 C14 -77.6(5) ?
C51 Fe1 C13 C14 176.1(6) ?
C55 Fe1 C13 C14 -157.6(4) ?
C12 Fe1 C13 C14 118.8(5) ?
C15 Fe1 C13 C14 37.8(3) ?
C52 Fe1 C13 C14 -54.9(9) ?
C11 Fe1 C13 C14 81.7(4) ?
C12 C13 C14 C15 .2(7) ?
Fe1 C13 C14 C15 -59.7(4) ?
C12 C13 C14 Fe1 60.0(4) ?
C54 Fe1 C14 C15 -162.3(4) ?
C13 Fe1 C14 C15 118.5(5) ?
C53 Fe1 C14 C15 -121.4(4) ?
C51 Fe1 C14 C15 -56.1(10) ?
C55 Fe1 C14 C15 167.1(6) ?
C12 Fe1 C14 C15 80.6(4) ?
C52 Fe1 C14 C15 -82.1(4) ?
C11 Fe1 C14 C15 36.7(3) ?
C54 Fe1 C14 C13 79.2(4) ?
C53 Fe1 C14 C13 120.1(4) ?
C51 Fe1 C14 C13 -174.6(8) ?
C55 Fe1 C14 C13 48.6(7) ?
C12 Fe1 C14 C13 -37.9(4) ?
C15 Fe1 C14 C13 -118.5(5) ?
C52 Fe1 C14 C13 159.4(4) ?
C11 Fe1 C14 C13 -81.8(4) ?
C13 C14 C15 C11 -.2(6) ?
Fe1 C14 C15 C11 -59.3(4) ?
C13 C14 C15 Fe1 59.1(4) ?
C12 C11 C15 C14 .0(6) ?
B1 C11 C15 C14 -173.6(5) ?
Fe1 C11 C15 C14 58.7(4) ?
C12 C11 C15 Fe1 -58.6(4) ?
B1 C11 C15 Fe1 127.7(6) ?
C54 Fe1 C15 C14 38.7(8) ?
C13 Fe1 C15 C14 -38.5(4) ?
C53 Fe1 C15 C14 76.1(5) ?
C51 Fe1 C15 C14 161.8(4) ?
C55 Fe1 C15 C14 -158.3(10) ?
C12 Fe1 C15 C14 -82.6(4) ?
C52 Fe1 C15 C14 119.2(4) ?
C11 Fe1 C15 C14 -121.2(5) ?
C54 Fe1 C15 C11 159.9(6) ?
C13 Fe1 C15 C11 82.7(4) ?
C53 Fe1 C15 C11 -162.7(4) ?
C51 Fe1 C15 C11 -77.0(5) ?
C55 Fe1 C15 C11 -37.1(11) ?
C12 Fe1 C15 C11 38.6(3) ?
C14 Fe1 C15 C11 121.2(5) ?
C52 Fe1 C15 C11 -119.6(4) ?
C54 Fe1 C51 C52 79.9(5) ?
C13 Fe1 C51 C52 154.8(6) ?
C53 Fe1 C51 C52 37.0(4) ?
C55 Fe1 C51 C52 118.1(6) ?
C12 Fe1 C51 C52 -164.1(4) ?
C14 Fe1 C51 C52 -33.9(11) ?
C15 Fe1 C51 C52 -77.2(5) ?
C11 Fe1 C51 C52 -120.1(4) ?
C54 Fe1 C51 C55 -38.2(4) ?
C13 Fe1 C51 C55 36.7(9) ?
C53 Fe1 C51 C55 -81.2(5) ?
C12 Fe1 C51 C55 77.7(5) ?
C14 Fe1 C51 C55 -152.0(8) ?
C15 Fe1 C51 C55 164.6(4) ?
C52 Fe1 C51 C55 -118.1(6) ?
C11 Fe1 C51 C55 121.7(4) ?
C55 C51 C52 C53 2.0(7) ?
Fe1 C51 C52 C53 -58.4(5) ?
C55 C51 C52 Fe1 60.4(5) ?
C54 Fe1 C52 C53 37.2(4) ?
C13 Fe1 C52 C53 -30.8(10) ?
C51 Fe1 C52 C53 119.7(6) ?
C55 Fe1 C52 C53 81.4(5) ?
C12 Fe1 C52 C53 161.1(7) ?
C14 Fe1 C52 C53 -71.8(5) ?
C15 Fe1 C52 C53 -115.4(5) ?
C11 Fe1 C52 C53 -159.2(4) ?
C54 Fe1 C52 C51 -82.5(5) ?
C13 Fe1 C52 C51 -150.6(7) ?
C53 Fe1 C52 C51 -119.7(6) ?
C55 Fe1 C52 C51 -38.3(4) ?
C12 Fe1 C52 C51 41.4(10) ?
C14 Fe1 C52 C51 168.5(4) ?
C15 Fe1 C52 C51 124.9(4) ?
C11 Fe1 C52 C51 81.0(5) ?
C51 C52 C53 C54 -1.7(8) ?
Fe1 C52 C53 C54 -60.0(5) ?
C51 C52 C53 Fe1 58.3(5) ?
C13 Fe1 C53 C54 -73.0(5) ?
C51 Fe1 C53 C54 81.9(5) ?
C55 Fe1 C53 C54 37.8(5) ?
C12 Fe1 C53 C54 -42.9(10) ?
C14 Fe1 C53 C54 -115.0(5) ?
C15 Fe1 C53 C54 -155.8(4) ?
C52 Fe1 C53 C54 119.2(7) ?
C11 Fe1 C53 C54 172.0(6) ?
C54 Fe1 C53 C52 -119.2(7) ?
C13 Fe1 C53 C52 167.7(4) ?
C51 Fe1 C53 C52 -37.4(4) ?
C55 Fe1 C53 C52 -81.4(5) ?
C12 Fe1 C53 C52 -162.2(6) ?
C14 Fe1 C53 C52 125.8(5) ?
C15 Fe1 C53 C52 84.9(5) ?
C11 Fe1 C53 C52 52.8(9) ?
C52 C53 C54 C55 .8(8) ?
Fe1 C53 C54 C55 -59.9(5) ?
C52 C53 C54 Fe1 60.7(5) ?
C13 Fe1 C54 C53 122.8(5) ?
C51 Fe1 C54 C53 -81.2(5) ?
C55 Fe1 C54 C53 -119.4(7) ?
C12 Fe1 C54 C53 162.7(4) ?
C14 Fe1 C54 C53 81.0(5) ?
C15 Fe1 C54 C53 53.7(9) ?
C52 Fe1 C54 C53 -37.4(5) ?
C11 Fe1 C54 C53 -170.9(7) ?
C13 Fe1 C54 C55 -117.8(5) ?
C53 Fe1 C54 C55 119.4(7) ?
C51 Fe1 C54 C55 38.2(5) ?
C12 Fe1 C54 C55 -78.0(5) ?
C14 Fe1 C54 C55 -159.6(4) ?
C15 Fe1 C54 C55 173.1(6) ?
C52 Fe1 C54 C55 82.0(5) ?
C11 Fe1 C54 C55 -51.5(10) ?
C52 C51 C55 C54 -1.4(7) ?
Fe1 C51 C55 C54 59.5(5) ?
C52 C51 C55 Fe1 -60.9(5) ?
C53 C54 C55 C51 .4(8) ?
Fe1 C54 C55 C51 -59.7(5) ?
C53 C54 C55 Fe1 60.1(5) ?
C54 Fe1 C55 C51 118.3(7) ?
C13 Fe1 C55 C51 -163.8(4) ?
C53 Fe1 C55 C51 81.3(5) ?
C12 Fe1 C55 C51 -121.0(4) ?
C14 Fe1 C55 C51 161.9(6) ?
C15 Fe1 C55 C51 -50.6(12) ?
C52 Fe1 C55 C51 38.1(4) ?
C11 Fe1 C55 C51 -79.8(5) ?
C13 Fe1 C55 C54 77.9(5) ?
C53 Fe1 C55 C54 -36.9(5) ?
C51 Fe1 C55 C54 -118.3(7) ?
C12 Fe1 C55 C54 120.8(5) ?
C14 Fe1 C55 C54 43.7(8) ?
C15 Fe1 C55 C54 -168.9(9) ?
C52 Fe1 C55 C54 -80.2(5) ?
C11 Fe1 C55 C54 161.9(4) ?
